data_4029736
loop_
_publ_author_name
'Long, Sihui'
'Muthusamy, Venkatraj'
'Willis, Peter G.'
'Parkin, Sean'
'Cammers, Arthur'

_publ_section_title
;
 Inversion symmetry and local vs. dispersive interactions in the
 nucleation of hydrogen bonded cyclic n-mer and tape of
 imidazolecarboxamidines.
;
_journal_name_full 'Beilstein journal of organic chemistry'
_journal_page_first 23
_journal_paper_doi 10.3762/bjoc.4.23
_journal_volume 4
_journal_year 2008
_chemical_formula_moiety 'C18 H18 N4, 0.5(C4 H10 O)'
_chemical_formula_sum 'C20 H23 N4 O0.5'
_chemical_formula_weight 327.42
_chemical_name_systematic
; 
 ? 
;
_space_group_IT_number 14
_symmetry_cell_setting monoclinic
_symmetry_space_group_name_Hall '-P 2yn'
_symmetry_space_group_name_H-M 'P 1 21/n 1'
_atom_sites_solution_hydrogens geom
_atom_sites_solution_primary direct
_atom_sites_solution_secondary difmap
_audit_creation_method SHELXL-97
_cell_angle_alpha 90.00
_cell_angle_beta 93.0935(7)
_cell_angle_gamma 90.00
_cell_formula_units_Z 4
_cell_length_a 5.7147(1)
_cell_length_b 13.9252(2)
_cell_length_c 22.2681(3)
_cell_measurement_reflns_used 4233
_cell_measurement_temperature 90.0(2)
_cell_measurement_theta_max 27.48
_cell_measurement_theta_min 1.00
_cell_volume 1769.48(5)
_computing_cell_refinement 'SCALEPACK (Otwinowski & Minor, 1997)'
_computing_data_collection 'COLLECT (Nonius, 1998)'
_computing_data_reduction 'DENZO-SMN (Otwinowski & Minor, 1997)'
_computing_molecular_graphics 'XP in SHELXTL (Sheldrick, 2008)'
_computing_publication_material
; 
SHELX97-2 (Sheldrick, 2008) and local procedures 
;
_computing_structure_refinement 'SHELXL-97 (Sheldrick, 2008)'
_computing_structure_solution 'SHELXS-97 (Sheldrick, 2008)'
_diffrn_ambient_temperature 90.0(2)
_diffrn_detector_area_resol_mean 18
_diffrn_measured_fraction_theta_full 0.998
_diffrn_measured_fraction_theta_max 0.998
_diffrn_measurement_device_type 'Nonius KappaCCD diffractometer'
_diffrn_measurement_method '\w scans at fixed \c = 55\%'
_diffrn_radiation_monochromator graphite
_diffrn_radiation_source 'fine-focus sealed tube'
_diffrn_radiation_type MoK\a
_diffrn_radiation_wavelength 0.71073
_diffrn_reflns_av_R_equivalents 0.0261
_diffrn_reflns_av_sigmaI/netI 0.0403
_diffrn_reflns_limit_h_max 7
_diffrn_reflns_limit_h_min -7
_diffrn_reflns_limit_k_max 17
_diffrn_reflns_limit_k_min -18
_diffrn_reflns_limit_l_max 28
_diffrn_reflns_limit_l_min -28
_diffrn_reflns_number 23516
_diffrn_reflns_theta_full 27.49
_diffrn_reflns_theta_max 27.49
_diffrn_reflns_theta_min 1.83
_diffrn_standards_number 0
_exptl_absorpt_coefficient_mu 0.077
_exptl_absorpt_correction_T_max 0.985
_exptl_absorpt_correction_T_min 0.970
_exptl_absorpt_correction_type multi-scan
_exptl_absorpt_process_details 'Scalepack (Otwinowski & Minor, 1997)'
_exptl_crystal_colour colourless
_exptl_crystal_density_diffrn 1.229
_exptl_crystal_density_method 'not measured'
_exptl_crystal_description block
_exptl_crystal_F_000 700
_exptl_crystal_size_max 0.40
_exptl_crystal_size_mid 0.25
_exptl_crystal_size_min 0.20
_refine_diff_density_max 0.653
_refine_diff_density_min -0.722
_refine_diff_density_rms 0.064
_refine_ls_extinction_method none
_refine_ls_goodness_of_fit_ref 1.083
_refine_ls_hydrogen_treatment constr
_refine_ls_matrix_type full
_refine_ls_number_parameters 248
_refine_ls_number_reflns 4064
_refine_ls_number_restraints 71
_refine_ls_restrained_S_all 1.178
_refine_ls_R_factor_all 0.0849
_refine_ls_R_factor_gt 0.0617
_refine_ls_shift/su_max 0.001
_refine_ls_shift/su_mean 0.000
_refine_ls_structure_factor_coef Fsqd
_refine_ls_weighting_details 'calc w=1/[\s^2^(Fo^2^)+(0.0988P)^2^+1.0938P] where P=(Fo^2^+2Fc^2^)/3'
_refine_ls_weighting_scheme calc
_refine_ls_wR_factor_gt 0.1722
_refine_ls_wR_factor_ref 0.1904
_reflns_number_gt 2944
_reflns_number_total 4064
_reflns_threshold_expression >2\s(I)
_cod_data_source_file 9b3_Ci.cif
_cod_data_source_block k07239
_cod_original_sg_symbol_H-M 'P 21/n'
_cod_original_formula_sum 'C20 H23 N4 O0.50'
_cod_database_code 4029736

loop_
_symmetry_equiv_pos_as_xyz
'x, y, z'
'-x+1/2, y+1/2, -z+1/2'
'-x, -y, -z'
'x-1/2, -y-1/2, z-1/2'

loop_
_atom_site_label
_atom_site_type_symbol
_atom_site_fract_x
_atom_site_fract_y
_atom_site_fract_z
_atom_site_U_iso_or_equiv
_atom_site_adp_type
_atom_site_occupancy
_atom_site_symmetry_multiplicity
_atom_site_calc_flag
_atom_site_refinement_flags
_atom_site_disorder_assembly
_atom_site_disorder_group
N1 N 0.2076(3) 0.42151(13) 0.43263(7) 0.0192(4) Uani 1 1 d . . .
N2 N -0.0958(3) 0.37346(13) 0.48268(8) 0.0221(4) Uani 1 1 d . . .
N3 N 0.4769(3) 0.43838(13) 0.35477(8) 0.0210(4) Uani 1 1 d . . .
N4 N 0.3549(3) 0.57084(13) 0.40980(8) 0.0210(4) Uani 1 1 d . . .
H4 H 0.2633 0.5870 0.4387 0.025 Uiso 1 1 calc R . .
C1 C -0.0214(4) 0.43576(15) 0.44359(9) 0.0203(4) Uani 1 1 d . . .
H1 H -0.1163 0.4848 0.4253 0.024 Uiso 1 1 calc R . .
C4 C 0.4379(4) 0.34178(15) 0.33692(9) 0.0201(4) Uani 1 1 d . . .
C3 C 0.2849(4) 0.34450(16) 0.46765(9) 0.0236(5) Uani 1 1 d . . .
H3 H 0.4371 0.3169 0.4698 0.028 Uiso 1 1 calc R . .
C12 C 0.6755(4) 0.63307(16) 0.34962(9) 0.0215(5) Uani 1 1 d . . .
H12 H 0.7190 0.5703 0.3378 0.026 Uiso 1 1 calc R . .
C5 C 0.2282(4) 0.31387(16) 0.30706(10) 0.0242(5) Uani 1 1 d . . .
H5 H 0.1046 0.3591 0.3010 0.029 Uiso 1 1 calc R . .
C9 C 0.6159(4) 0.27411(16) 0.34479(10) 0.0243(5) Uani 1 1 d . . .
H9 H 0.7614 0.2920 0.3642 0.029 Uiso 1 1 calc R . .
C2 C 0.0968(4) 0.31677(16) 0.49828(10) 0.0235(5) Uani 1 1 d . . .
H2 H 0.0976 0.2656 0.5265 0.028 Uiso 1 1 calc R . .
C11 C 0.4835(4) 0.64664(15) 0.38487(9) 0.0198(4) Uani 1 1 d . . .
C7 C 0.3744(4) 0.15183(16) 0.29477(9) 0.0236(5) Uani 1 1 d . . .
C18 C 0.3553(3) 0.47642(15) 0.39476(9) 0.0192(4) Uani 1 1 d . . .
C14 C 0.7432(4) 0.80559(16) 0.34745(10) 0.0243(5) Uani 1 1 d . . .
C13 C 0.8026(4) 0.71269(16) 0.33194(9) 0.0234(5) Uani 1 1 d . . .
H13 H 0.9345 0.7029 0.3085 0.028 Uiso 1 1 calc R . .
C15 C 0.5484(4) 0.81764(17) 0.38181(10) 0.0268(5) Uani 1 1 d . . .
H15 H 0.5023 0.8806 0.3926 0.032 Uiso 1 1 calc R . .
C16 C 0.4210(4) 0.73977(16) 0.40049(10) 0.0244(5) Uani 1 1 d . . .
H16 H 0.2897 0.7498 0.4242 0.029 Uiso 1 1 calc R . .
C8 C 0.5828(4) 0.18091(17) 0.32456(10) 0.0261(5) Uani 1 1 d . . .
H8 H 0.7057 0.1355 0.3312 0.031 Uiso 1 1 calc R . .
C10 C 0.3444(4) 0.05125(17) 0.27121(11) 0.0317(5) Uani 1 1 d . . .
H10A H 0.4634 0.0382 0.2422 0.048 Uiso 1 1 calc R . .
H10B H 0.1880 0.0443 0.2514 0.048 Uiso 1 1 calc R . .
H10C H 0.3622 0.0057 0.3047 0.048 Uiso 1 1 calc R . .
C17 C 0.8840(4) 0.88991(17) 0.32714(12) 0.0328(6) Uani 1 1 d . . .
H17A H 1.0508 0.8731 0.3292 0.049 Uiso 1 1 calc R . .
H17B H 0.8588 0.9450 0.3534 0.049 Uiso 1 1 calc R . .
H17C H 0.8340 0.9065 0.2856 0.049 Uiso 1 1 calc R . .
C6 C 0.1987(4) 0.22038(16) 0.28615(10) 0.0263(5) Uani 1 1 d . . .
H6 H 0.0552 0.2029 0.2655 0.032 Uiso 1 1 calc R . .
C1E C -0.049(3) 0.9214(9) 0.5506(7) 0.189(6) Uani 0.50 1 d PDU A -1
H1E1 H -0.0400 0.8589 0.5708 0.284 Uiso 0.50 1 calc PR A -1
H1E2 H -0.1714 0.9194 0.5180 0.284 Uiso 0.50 1 calc PR A -1
H1E3 H -0.0875 0.9711 0.5796 0.284 Uiso 0.50 1 calc PR A -1
C2E C 0.185(3) 0.9443(11) 0.5249(8) 0.210(6) Uani 0.50 1 d PDU A -1
H2E1 H 0.2958 0.9665 0.5576 0.252 Uiso 0.50 1 calc PR A -1
H2E2 H 0.2496 0.8853 0.5074 0.252 Uiso 0.50 1 calc PR A -1
O1E O 0.162(2) 1.0134(11) 0.4817(5) 0.223(5) Uani 0.50 1 d PDU A -1
C3E C 0.316(3) 1.0684(9) 0.4602(6) 0.159(5) Uani 0.50 1 d PDU A -1
H3E1 H 0.2769 1.1352 0.4710 0.191 Uiso 0.50 1 calc PR A -1
H3E2 H 0.2990 1.0638 0.4158 0.191 Uiso 0.50 1 calc PR A -1
C4E C 0.566(2) 1.0532(10) 0.4779(6) 0.184(6) Uani 0.50 1 d PDU A -1
H4E1 H 0.5841 0.9933 0.5008 0.276 Uiso 0.50 1 calc PR A -1
H4E2 H 0.6241 1.1071 0.5028 0.276 Uiso 0.50 1 calc PR A -1
H4E3 H 0.6562 1.0491 0.4417 0.276 Uiso 0.50 1 calc PR A -1

loop_
_atom_site_aniso_label
_atom_site_aniso_U_11
_atom_site_aniso_U_22
_atom_site_aniso_U_33
_atom_site_aniso_U_23
_atom_site_aniso_U_13
_atom_site_aniso_U_12
N1 0.0164(8) 0.0218(9) 0.0195(8) 0.0009(7) 0.0024(6) -0.0014(7)
N2 0.0188(9) 0.0252(9) 0.0224(9) 0.0000(7) 0.0021(7) -0.0017(7)
N3 0.0205(9) 0.0223(9) 0.0203(9) 0.0000(7) 0.0028(7) -0.0009(7)
N4 0.0197(9) 0.0224(9) 0.0215(9) -0.0006(7) 0.0071(7) -0.0024(7)
C1 0.0148(9) 0.0239(10) 0.0222(10) -0.0002(8) 0.0016(7) -0.0010(8)
C4 0.0202(10) 0.0220(10) 0.0187(10) -0.0008(8) 0.0064(8) -0.0022(8)
C3 0.0210(10) 0.0268(11) 0.0232(10) 0.0048(8) 0.0031(8) 0.0029(9)
C12 0.0214(10) 0.0225(11) 0.0207(10) -0.0002(8) 0.0019(8) 0.0005(8)
C5 0.0200(10) 0.0262(11) 0.0263(11) 0.0011(9) 0.0012(8) -0.0002(9)
C9 0.0191(10) 0.0277(12) 0.0259(11) -0.0047(9) 0.0001(8) -0.0012(9)
C2 0.0229(11) 0.0251(11) 0.0228(10) 0.0033(8) 0.0043(8) 0.0021(9)
C11 0.0178(10) 0.0232(11) 0.0185(10) 0.0021(8) 0.0009(8) -0.0022(8)
C7 0.0246(11) 0.0251(11) 0.0213(10) -0.0008(8) 0.0041(8) -0.0053(9)
C18 0.0148(9) 0.0237(11) 0.0191(9) 0.0012(8) 0.0006(7) -0.0022(8)
C14 0.0224(11) 0.0264(11) 0.0241(11) 0.0048(9) 0.0008(8) -0.0039(9)
C13 0.0217(10) 0.0300(12) 0.0191(10) 0.0005(8) 0.0054(8) -0.0037(9)
C15 0.0252(11) 0.0220(11) 0.0334(12) 0.0019(9) 0.0038(9) 0.0016(9)
C16 0.0197(10) 0.0253(11) 0.0286(11) 0.0004(9) 0.0054(8) 0.0005(9)
C8 0.0232(11) 0.0270(11) 0.0282(11) -0.0032(9) 0.0024(9) 0.0031(9)
C10 0.0344(13) 0.0245(12) 0.0364(13) -0.0034(10) 0.0033(10) -0.0059(10)
C17 0.0314(13) 0.0258(12) 0.0421(14) 0.0057(10) 0.0097(10) -0.0041(10)
C6 0.0220(11) 0.0288(12) 0.0279(11) -0.0010(9) -0.0003(9) -0.0060(9)
C1E 0.302(14) 0.067(7) 0.192(12) -0.041(7) -0.040(10) -0.016(10)
C2E 0.322(11) 0.162(10) 0.145(9) -0.024(7) -0.001(10) -0.026(10)
O1E 0.322(10) 0.209(9) 0.136(7) -0.012(6) -0.014(8) -0.023(8)
C3E 0.271(11) 0.110(8) 0.095(7) -0.056(6) 0.002(8) -0.005(9)
C4E 0.270(11) 0.160(10) 0.121(9) -0.118(8) 0.005(9) 0.059(10)

loop_
_atom_type_symbol
_atom_type_description
_atom_type_scat_dispersion_real
_atom_type_scat_dispersion_imag
_atom_type_scat_source
C C 0.0033 0.0016 'International Tables Vol C Tables 4.2.6.8 and 6.1.1.4'
H H 0.0000 0.0000 'International Tables Vol C Tables 4.2.6.8 and 6.1.1.4'
N N 0.0061 0.0033 'International Tables Vol C Tables 4.2.6.8 and 6.1.1.4'
O O 0.0106 0.0060 'International Tables Vol C Tables 4.2.6.8 and 6.1.1.4'

loop_
_geom_angle_atom_site_label_1
_geom_angle_atom_site_label_2
_geom_angle_atom_site_label_3
_geom_angle
C1 N1 C3 107.04(17)
C1 N1 C18 128.81(18)
C3 N1 C18 124.08(17)
C1 N2 C2 105.13(17)
C18 N3 C4 120.48(18)
C18 N4 C11 128.14(18)
C18 N4 H4 115.9
C11 N4 H4 115.9
N2 C1 N1 111.80(19)
N2 C1 H1 124.1
N1 C1 H1 124.1
C9 C4 C5 118.4(2)
C9 C4 N3 120.33(19)
C5 C4 N3 121.11(19)
C2 C3 N1 105.42(18)
C2 C3 H3 127.3
N1 C3 H3 127.3
C13 C12 C11 119.2(2)
C13 C12 H12 120.4
C11 C12 H12 120.4
C6 C5 C4 120.4(2)
C6 C5 H5 119.8
C4 C5 H5 119.8
C8 C9 C4 120.6(2)
C8 C9 H9 119.7
C4 C9 H9 119.7
C3 C2 N2 110.60(19)
C3 C2 H2 124.7
N2 C2 H2 124.7
C16 C11 C12 119.09(19)
C16 C11 N4 116.73(18)
C12 C11 N4 124.04(19)
C6 C7 C8 117.3(2)
C6 C7 C10 121.6(2)
C8 C7 C10 121.1(2)
N3 C18 N4 125.70(19)
N3 C18 N1 123.11(19)
N4 C18 N1 111.11(17)
C13 C14 C15 117.5(2)
C13 C14 C17 120.7(2)
C15 C14 C17 121.7(2)
C14 C13 C12 122.3(2)
C14 C13 H13 118.9
C12 C13 H13 118.9
C16 C15 C14 121.3(2)
C16 C15 H15 119.3
C14 C15 H15 119.3
C15 C16 C11 120.5(2)
C15 C16 H16 119.7
C11 C16 H16 119.7
C9 C8 C7 121.8(2)
C9 C8 H8 119.1
C7 C8 H8 119.1
C7 C10 H10A 109.5
C7 C10 H10B 109.5
H10A C10 H10B 109.5
C7 C10 H10C 109.5
H10A C10 H10C 109.5
H10B C10 H10C 109.5
C14 C17 H17A 109.5
C14 C17 H17B 109.5
H17A C17 H17B 109.5
C14 C17 H17C 109.5
H17A C17 H17C 109.5
H17B C17 H17C 109.5
C5 C6 C7 121.5(2)
C5 C6 H6 119.2
C7 C6 H6 119.2
O1E C2E C1E 111.3(9)
O1E C2E H2E1 109.4
C1E C2E H2E1 109.4
O1E C2E H2E2 109.4
C1E C2E H2E2 109.4
H2E1 C2E H2E2 108.0
C3E O1E C2E 130.1(10)
O1E C3E C4E 119.5(9)
O1E C3E H3E1 107.5
C4E C3E H3E1 107.5
O1E C3E H3E2 107.5
C4E C3E H3E2 107.5
H3E1 C3E H3E2 107.0

loop_
_geom_bond_atom_site_label_1
_geom_bond_atom_site_label_2
_geom_bond_distance
N1 C1 1.359(3)
N1 C3 1.384(3)
N1 C18 1.444(3)
N2 C1 1.316(3)
N2 C2 1.384(3)
N3 C18 1.274(3)
N3 C4 1.417(3)
N4 C18 1.357(3)
N4 C11 1.416(3)
N4 H4 0.8800
C1 H1 0.9500
C4 C9 1.391(3)
C4 C5 1.394(3)
C3 C2 1.360(3)
C3 H3 0.9500
C12 C13 1.394(3)
C12 C11 1.396(3)
C12 H12 0.9500
C5 C6 1.390(3)
C5 H5 0.9500
C9 C8 1.383(3)
C9 H9 0.9500
C2 H2 0.9500
C11 C16 1.394(3)
C7 C6 1.391(3)
C7 C8 1.392(3)
C7 C10 1.502(3)
C14 C13 1.386(3)
C14 C15 1.395(3)
C14 C17 1.507(3)
C13 H13 0.9500
C15 C16 1.383(3)
C15 H15 0.9500
C16 H16 0.9500
C8 H8 0.9500
C10 H10A 0.9800
C10 H10B 0.9800
C10 H10C 0.9800
C17 H17A 0.9800
C17 H17B 0.9800
C17 H17C 0.9800
C6 H6 0.9500
C1E C2E 1.516(8)
C1E H1E1 0.9800
C1E H1E2 0.9800
C1E H1E3 0.9800
C2E O1E 1.362(6)
C2E H2E1 0.9900
C2E H2E2 0.9900
O1E C3E 1.282(8)
C3E C4E 1.475(8)
C3E H3E1 0.9900
C3E H3E2 0.9900
C4E H4E1 0.9800
C4E H4E2 0.9800
C4E H4E3 0.9800

loop_
_geom_hbond_atom_site_label_D
_geom_hbond_atom_site_label_H
_geom_hbond_atom_site_label_A
_geom_hbond_distance_DH
_geom_hbond_distance_HA
_geom_hbond_distance_DA
_geom_hbond_angle_DHA
_geom_hbond_site_symmetry_A
N4 H4 N2 0.88 2.11 2.985(2) 170.3 3_566

loop_
_geom_torsion_atom_site_label_1
_geom_torsion_atom_site_label_2
_geom_torsion_atom_site_label_3
_geom_torsion_atom_site_label_4
_geom_torsion
C2 N2 C1 N1 0.8(2)
C3 N1 C1 N2 -0.3(2)
C18 N1 C1 N2 -177.31(19)
C18 N3 C4 C9 -119.0(2)
C18 N3 C4 C5 66.0(3)
C1 N1 C3 C2 -0.3(2)
C18 N1 C3 C2 176.87(19)
C9 C4 C5 C6 0.4(3)
N3 C4 C5 C6 175.53(19)
C5 C4 C9 C8 -1.4(3)
N3 C4 C9 C8 -176.56(19)
N1 C3 C2 N2 0.8(2)
C1 N2 C2 C3 -1.0(2)
C13 C12 C11 C16 1.3(3)
C13 C12 C11 N4 -174.15(19)
C18 N4 C11 C16 168.7(2)
C18 N4 C11 C12 -15.7(3)
C4 N3 C18 N4 -170.82(19)
C4 N3 C18 N1 12.8(3)
C11 N4 C18 N3 0.7(4)
C11 N4 C18 N1 177.48(18)
C1 N1 C18 N3 -129.0(2)
C3 N1 C18 N3 54.4(3)
C1 N1 C18 N4 54.1(3)
C3 N1 C18 N4 -122.5(2)
C15 C14 C13 C12 -0.2(3)
C17 C14 C13 C12 -179.6(2)
C11 C12 C13 C14 -0.9(3)
C13 C14 C15 C16 0.9(3)
C17 C14 C15 C16 -179.7(2)
C14 C15 C16 C11 -0.5(3)
C12 C11 C16 C15 -0.6(3)
N4 C11 C16 C15 175.2(2)
C4 C9 C8 C7 1.3(3)
C6 C7 C8 C9 -0.2(3)
C10 C7 C8 C9 177.9(2)
C4 C5 C6 C7 0.7(3)
C8 C7 C6 C5 -0.8(3)
C10 C7 C6 C5 -178.9(2)
C1E C2E O1E C3E 160.7(16)
C2E O1E C3E C4E 7(3)
